data_2004685
loop_
_publ_author_name
'Martin, A.'
'Pinkerton, A. A.'
'Schiemann, A.'

_publ_section_title
;
 Energetic Materials: the Biguanidium Nitrates
;
_journal_issue 4
_journal_name_full 'Acta Crystallographica Section C'
_journal_page_first 966
_journal_page_last 970
_journal_paper_doi 10.1107/S0108270195012200
_journal_volume 52
_journal_year 1996
_chemical_formula_iupac 'C2 H8 N5 1+, N O3 1-'
_chemical_formula_structural 'C2 H8 N5 1+, N O3 1-'
_chemical_formula_sum 'C2 H8 N6 O3'
_chemical_formula_weight 164.12
_chemical_name_systematic ' ?'
_space_group_IT_number 14
_symmetry_cell_setting monoclinic
_symmetry_space_group_name_Hall '-P 2yn'
_symmetry_space_group_name_H-M 'P 1 21/n 1'
_atom_type_scat_source IntTabIV
_cell_angle_alpha 90.00
_cell_angle_beta 109.28(2)
_cell_angle_gamma 90.00
_cell_formula_units_Z 4
_cell_length_a 6.959(1)
_cell_length_b 10.778(2)
_cell_length_c 9.489(2)
_cell_measurement_reflns_used 25
_cell_measurement_temperature 193
_cell_measurement_theta_max 15
_cell_measurement_theta_min 9
_cell_volume 671.8(2)
_computing_cell_refinement CAD4_(Enraf-Nonius,_1977)
_computing_data_collection CAD4_(Enraf-Nonius,_1977)
_computing_data_reduction PROCESS_MolEN_(Fair,_1990)
_computing_molecular_graphics CAChe_(CAChe_Scientific,_1993)
_computing_publication_material CIF_IN_MolEN_(Fair,_1990)
_computing_structure_refinement LSFM_MolEN_(Fair,_1990)
_computing_structure_solution Direct_methods_(MULTAN,_Main_et_al.,_1980)
_diffrn_ambient_temperature 193
_diffrn_measurement_device Enraf_Nonius_CAD4
_diffrn_measurement_method \w
_diffrn_radiation_type MoK\a
_diffrn_radiation_wavelength 0.71073
_diffrn_reflns_av_R_equivalents 0.022
_diffrn_reflns_limit_h_max 8
_diffrn_reflns_limit_h_min 0
_diffrn_reflns_limit_k_max 13
_diffrn_reflns_limit_k_min 0
_diffrn_reflns_limit_l_max 11
_diffrn_reflns_limit_l_min -11
_diffrn_reflns_number 1518
_diffrn_reflns_theta_max 25.97
_diffrn_reflns_theta_min 1.89
_diffrn_standards_decay_% -0.01
_diffrn_standards_interval_time 50
_diffrn_standards_number 3
_exptl_absorpt_coefficient_mu 0.136
_exptl_absorpt_correction_T_max 0.9975
_exptl_absorpt_correction_T_min 0.8477
_exptl_absorpt_correction_type '\y scans (North, Phillips & Mathews, 1968)'
_exptl_crystal_colour colorless
_exptl_crystal_density_diffrn 1.62
_exptl_crystal_description prism
_exptl_crystal_F_000 344
_exptl_crystal_size_max 0.40
_exptl_crystal_size_mid 0.21
_exptl_crystal_size_min 0.19
_refine_diff_density_max 0.3011
_refine_diff_density_min -0.3540
_refine_ls_abs_structure_details
;
?
;
_refine_ls_extinction_method none
_refine_ls_goodness_of_fit_obs 1.420
_refine_ls_hydrogen_treatment refall
_refine_ls_matrix_type full
_refine_ls_number_parameters 132
_refine_ls_number_reflns 1321
_refine_ls_number_restraints 0
_refine_ls_R_factor_all 0.046
_refine_ls_R_factor_obs 0.046
_refine_ls_shift/esd_max 0.001
_refine_ls_structure_factor_coef F
_refine_ls_weighting_details 'w = 4Fo^2^/[\s^2^(Fo^2^) + 0.0016Fo^4^]'
_refine_ls_weighting_scheme calc
_refine_ls_wR_factor_obs 0.048
_reflns_number_observed 1321
_reflns_number_total 1403
_reflns_observed_criterion >3\s(I)
_cod_data_source_file bk1041.cif
_cod_data_source_block 1
_cod_depositor_comments
;
The following automatic conversions were performed:

'_refine_ls_weighting_scheme' value '4Fo^2^/[\s^2^(Fo^2^) +
0.0016Fo^4^]' was changed to 'calc'. New tag
'_refine_ls_weighting_details' was created. The value of the new tag
was set to 'w = 4Fo^2^/[\s^2^(Fo^2^) + 0.0016Fo^4^]'.

Automatic conversion script
Id: cif_fix_values 3143 2015-03-26 13:38:13Z robertas 
;
_cod_original_cell_volume 671.8(4)
_cod_original_sg_symbol_H-M 'P 21/n'
_cod_database_code 2004685

loop_
_symmetry_equiv_pos_as_xyz
x,y,z
-x,-y,-z
1/2+x,1/2-y,1/2+z
-1/2-x,-1/2+y,-1/2-z

loop_
_atom_site_aniso_label
_atom_site_aniso_U_11
_atom_site_aniso_U_22
_atom_site_aniso_U_33
_atom_site_aniso_U_12
_atom_site_aniso_U_13
_atom_site_aniso_U_23
O1 0.0321(5) 0.0229(5) 0.0336(5) 0.0074(4) 0.0057(4) -0.0015(4)
O2 0.0205(4) 0.0224(5) 0.0435(5) -0.0045(4) 0.0064(4) -0.0062(4)
O3 0.0184(4) 0.0297(5) 0.0350(5) -0.0047(4) 0.0000(3) 0.0035(4)
N1 0.0181(5) 0.0181(5) 0.0352(5) 0.0032(4) 0.0026(4) -0.0013(5)
N2 0.0200(5) 0.0186(6) 0.0418(6) -0.0001(5) 0.0054(4) 0.0027(5)
N3 0.0161(4) 0.0199(5) 0.0286(5) -0.0003(4) 0.0038(4) 0.0024(5)
N4 0.0162(4) 0.0308(6) 0.0352(5) 0.0010(5) 0.0051(4) 0.0101(5)
N5 0.0169(5) 0.0307(6) 0.0356(5) -0.0002(5) 0.0067(4) 0.0093(5)
N6 0.0188(4) 0.0231(6) 0.0223(4) 0.0002(4) 0.0063(3) -0.0012(4)
C1 0.0196(5) 0.0201(6) 0.0211(5) -0.0008(5) 0.0077(4) 0.0004(5)
C2 0.0184(5) 0.0198(6) 0.0220(5) 0.0003(5) 0.0052(4) -0.0029(5)

loop_
_atom_site_label
_atom_site_fract_x
_atom_site_fract_y
_atom_site_fract_z
_atom_site_U_iso_or_equiv
_atom_site_thermal_displace_type
O1 -0.0128(2) 0.18355(9) 0.3222(1) 0.0308(3) Uani
O2 -0.0235(1) -0.01718(9) 0.3236(1) 0.0299(3) Uani
O3 0.2577(1) 0.07882(9) 0.4369(1) 0.0299(3) Uani
N1 -0.0627(2) 0.1670(1) -0.0557(1) 0.0253(3) Uani
N2 0.1916(2) 0.3048(1) 0.0504(1) 0.0280(3) Uani
N3 0.2420(2) 0.0877(1) 0.0852(1) 0.0224(3) Uani
N4 0.5335(2) 0.0045(1) 0.2425(1) 0.0282(3) Uani
N5 0.5651(2) 0.1690(1) 0.1024(1) 0.0282(3) Uani
N6 0.0741(2) 0.0813(1) 0.3608(1) 0.0215(3) Uani
C1 0.1288(2) 0.1874(1) 0.0262(1) 0.0200(3) Uani
C2 0.4448(2) 0.0902(1) 0.1419(1) 0.0204(3) Uani
H1A -0.138(2) 0.227(2) -0.074(2) 0.031(4) Uiso
H1B -0.106(2) 0.092(1) -0.067(2) 0.026(4) Uiso
H2A 0.310(2) 0.323(1) 0.102(2) 0.028(4) Uiso
H2B 0.112(2) 0.361(2) -0.003(2) 0.035(4) Uiso
H4A 0.460(2) -0.036(2) 0.275(2) 0.032(4) Uiso
H4B 0.668(2) -0.008(2) 0.274(2) 0.031(4) Uiso
H5A 0.515(2) 0.211(2) 0.018(2) 0.037(5) Uiso
H5B 0.694(3) 0.167(2) 0.151(2) 0.046(5) Uiso

loop_
_geom_angle_atom_site_label_1
_geom_angle_atom_site_label_2
_geom_angle_atom_site_label_3
_geom_angle
_geom_angle_publ_flag
C1 N1 H1A 116.0(10) no
C1 N1 H1B 118.2(9) no
H1A N1 H1B 124.0(10) no
C1 N2 H2A 122.0(10) no
C1 N2 H2B 117.0(10) no
H2A N2 H2B 120.0(10) no
C1 N3 C2 123.40(10) yes
C1 N3 H1B 120.5(4) no
C2 N3 H1B 115.6(4) no
C2 N4 H4A 117.0(10) no
C2 N4 H4B 123.0(10) no
H4A N4 H4B 121.0(10) no
C2 N5 H5A 119.0(10) no
C2 N5 H5B 118.0(10) no
H5A N5 H5B 121(2) no
O1 N6 O2 120.10(10) yes
O1 N6 O3 119.50(10) yes
O2 N6 O3 120.40(10) yes
N1 C1 N2 117.90(10) yes
N1 C1 N3 116.90(10) yes
N2 C1 N3 125.00(10) yes
N3 C2 N4 117.20(10) yes
N3 C2 N5 125.40(10) yes
N4 C2 N5 117.40(10) yes
O3 H1A N1 159.0(10) no
N1 H1B N3 173(2) no
O2 H2A N2 143.0(10) no
O2 H4B N4 171(2) no
O1 H5A N5 163(2) no
O1 H5B N5 164(2) no

loop_
_geom_bond_atom_site_label_1
_geom_bond_atom_site_label_2
_geom_bond_distance
_geom_bond_publ_flag
O1 N6 1.2530(10) yes
O2 N6 1.2460(10) yes
O3 N6 1.2440(10) yes
N1 C1 1.320(2) yes
N1 H1A 0.82(2) no
N1 H1B 0.86(2) no
N2 C1 1.334(2) yes
N2 H2A 0.830(10) no
N2 H2B 0.86(2) no
N3 C1 1.340(2) yes
N3 C2 1.334(2) yes
N4 C2 1.325(2) yes
N4 H4A 0.81(2) no
N4 H4B 0.89(2) no
N5 C2 1.330(2) yes
N5 H5A 0.89(2) no
N5 H5B 0.86(2) no
O1 H5A 2.13(2) no
O1 H5B 2.15(2) no
O2 H2A 2.230(10) no
O2 H4B 2.05(2) no
O3 H1A 2.22(2) no
N3 H1B 2.14(2) no
